data_1519862
loop_
_publ_author_name
'Besli, S.'
'Kilic, A.'
'Davies, David B.'
'Coles, Simon J.'
'Hursthouse, Michael B.'

_publ_section_title
;
 C15H17Cl2N4OP3
;
_journal_name_full 'Crystal Structure Report Archive'
_journal_page_first 302
_journal_year 2007
_chemical_formula_sum 'C15 H17 Cl2 N4 O P3'
_chemical_formula_weight 433.14
_space_group_IT_number 92
_symmetry_cell_setting tetragonal
_symmetry_space_group_name_Hall 'P 4abw 2nw'
_symmetry_space_group_name_H-M 'P 41 21 2'
_atom_sites_solution_hydrogens geom
_atom_sites_solution_primary direct
_atom_sites_solution_secondary difmap
_cell_angle_alpha 90.00
_cell_angle_beta 90.00
_cell_angle_gamma 90.00
_cell_formula_units_Z 8
_cell_length_a 9.41970(10)
_cell_length_b 9.41970(10)
_cell_length_c 42.3480(9)
_cell_measurement_reflns_used 23272
_cell_measurement_temperature 120(2)
_cell_measurement_theta_max 27.48
_cell_measurement_theta_min 2.91
_cell_volume 3757.57(10)
_computing_cell_refinement 'DENZO, COLLECT'
_computing_data_reduction 'DENZO, COLLECT'
_computing_molecular_graphics 'PLATON (Spek, 2003)'
_computing_structure_refinement 'SHELXL-97 (Sheldrick, 1997)'
_computing_structure_solution 'SHELXS-97 (Sheldrick, 1997)'
_diffrn_ambient_temperature 120(2)
_diffrn_detector_area_resol_mean 9.091
_diffrn_measured_fraction_theta_full 0.953
_diffrn_measured_fraction_theta_max 0.953
_diffrn_measurement_device_type 'Bruker-Nonius KappaCCD Area Detector'
_diffrn_measurement_method '\f and \w scans'
_diffrn_radiation_monochromator graphite
_diffrn_radiation_source 'Bruker-Nonius FR591 rotating anode'
_diffrn_radiation_type MoK\a
_diffrn_radiation_wavelength 0.71073
_diffrn_reflns_av_R_equivalents 0.0477
_diffrn_reflns_av_sigmaI/netI 0.0898
_diffrn_reflns_limit_h_max 12
_diffrn_reflns_limit_h_min -12
_diffrn_reflns_limit_k_max 8
_diffrn_reflns_limit_k_min -8
_diffrn_reflns_limit_l_max 36
_diffrn_reflns_limit_l_min -52
_diffrn_reflns_number 7153
_diffrn_reflns_theta_full 27.50
_diffrn_reflns_theta_max 27.50
_diffrn_reflns_theta_min 3.06
_exptl_absorpt_coefficient_mu 0.613
_exptl_absorpt_correction_T_max 0.9301
_exptl_absorpt_correction_T_min 0.9083
_exptl_absorpt_correction_type multi-scan
_exptl_absorpt_process_details 'SADABS V2.10 (Sheldrick, G.M., 2003)'
_exptl_crystal_colour colourless
_exptl_crystal_density_diffrn 1.531
_exptl_crystal_density_method 'not measured'
_exptl_crystal_description prism
_exptl_crystal_F_000 1776
_exptl_crystal_size_max 0.16
_exptl_crystal_size_mid 0.12
_exptl_crystal_size_min 0.12
_refine_diff_density_max 0.869
_refine_diff_density_min -0.652
_refine_diff_density_rms 0.193
_refine_ls_abs_structure_details 'Flack H D (1983), Acta Cryst. A39, 876-881'
_refine_ls_abs_structure_Flack 0.13(14)
_refine_ls_extinction_method none
_refine_ls_goodness_of_fit_ref 1.109
_refine_ls_hydrogen_treatment constr
_refine_ls_matrix_type full
_refine_ls_number_parameters 226
_refine_ls_number_reflns 4159
_refine_ls_number_restraints 0
_refine_ls_restrained_S_all 1.109
_refine_ls_R_factor_all 0.0886
_refine_ls_R_factor_gt 0.0563
_refine_ls_shift/su_max 0.002
_refine_ls_shift/su_mean 0.000
_refine_ls_structure_factor_coef Fsqd
_refine_ls_weighting_details 'calc w=1/[\s^2^(Fo^2^)+(0.0974P)^2^+0.0000P] where P=(Fo^2^+2Fc^2^)/3'
_refine_ls_weighting_scheme calc
_refine_ls_wR_factor_gt 0.1448
_refine_ls_wR_factor_ref 0.1695
_reflns_number_gt 3248
_reflns_number_total 4159
_reflns_threshold_expression >2sigma(I)
_cod_data_source_file eCrystal-302.cif
_cod_data_source_block 2007src0260
_cod_depositor_comments
;
Citation :
Besli, S. and Kilic, A. and Davies, David B. and Coles, Simon J. and 
Hursthouse, Michael B. (2007) 
University of Southampton, Crystal Structure Report Archive. 
(doi:10.5258/ecrystals/302)

More at:
http://ecrystals.chem.soton.ac.uk/302/

The following automatic conversions were performed:

'_symmetry_cell_setting' value 'Tetragonal' changed to 'tetragonal'
according to the built-in table from CIF Core dictionary named
'cif_core.dic' version 2.4.1 from 2010-06-29.

Automatic conversion script
Id: cif_fix_values 3392 2015-05-12 13:50:21Z andrius 
;
_cod_original_sg_symbol_H-M P4(1)2(1)2
_cod_database_code 1519862

loop_
_symmetry_equiv_pos_as_xyz
'x, y, z'
'-x, -y, z+1/2'
'-y+1/2, x+1/2, z+1/4'
'y+1/2, -x+1/2, z+3/4'
'-x+1/2, y+1/2, -z+1/4'
'x+1/2, -y+1/2, -z+3/4'
'y, x, -z'
'-y, -x, -z+1/2'

loop_
_atom_site_label
_atom_site_type_symbol
_atom_site_fract_x
_atom_site_fract_y
_atom_site_fract_z
_atom_site_U_iso_or_equiv
_atom_site_adp_type
_atom_site_occupancy
_atom_site_symmetry_multiplicity
_atom_site_calc_flag
_atom_site_refinement_flags
_atom_site_disorder_assembly
_atom_site_disorder_group
C1 C 0.5241(6) 0.2698(5) 0.05855(14) 0.0454(14) Uani 1 1 d . . .
H1A H 0.5218 0.1814 0.0712 0.055 Uiso 1 1 calc R . .
H1B H 0.5388 0.2437 0.0361 0.055 Uiso 1 1 calc R . .
C2 C 0.3833(6) 0.3481(6) 0.06205(15) 0.0520(15) Uani 1 1 d . . .
H2A H 0.3077 0.2947 0.0510 0.062 Uiso 1 1 calc R . .
H2B H 0.3576 0.3539 0.0847 0.062 Uiso 1 1 calc R . .
C3 C 0.3934(8) 0.4931(11) 0.0487(3) 0.166(6) Uani 1 1 d . . .
H3A H 0.3414 0.4911 0.0284 0.199 Uiso 1 1 calc R . .
H3B H 0.3383 0.5556 0.0630 0.199 Uiso 1 1 calc R . .
C4 C 0.9468(4) 0.8206(5) 0.07231(11) 0.0268(10) Uani 1 1 d . . .
C5 C 0.8972(5) 0.8981(5) 0.09848(11) 0.0322(11) Uani 1 1 d . . .
H5 H 0.8638 0.8494 0.1167 0.039 Uiso 1 1 calc R . .
C6 C 0.8968(5) 1.0448(5) 0.09782(13) 0.0401(13) Uani 1 1 d . . .
H6 H 0.8616 1.0966 0.1154 0.048 Uiso 1 1 calc R . .
C7 C 0.9481(5) 1.1168(5) 0.07146(13) 0.0345(11) Uani 1 1 d . . .
H7 H 0.9458 1.2176 0.0709 0.041 Uiso 1 1 calc R . .
C8 C 1.0014(5) 1.0427(5) 0.04661(11) 0.0334(11) Uani 1 1 d . . .
H8 H 1.0382 1.0926 0.0289 0.040 Uiso 1 1 calc R . .
C9 C 1.0029(5) 0.8938(5) 0.04668(11) 0.0316(11) Uani 1 1 d . . .
H9 H 1.0421 0.8433 0.0293 0.038 Uiso 1 1 calc R . .
C10 C 1.0110(5) 0.5552(4) 0.10484(10) 0.0271(9) Uani 1 1 d . . .
C11 C 1.1432(5) 0.6047(6) 0.11461(11) 0.0394(12) Uani 1 1 d . . .
H11 H 1.1880 0.6810 0.1038 0.047 Uiso 1 1 calc R . .
C12 C 1.2097(6) 0.5397(6) 0.14085(13) 0.0467(14) Uani 1 1 d . . .
H12 H 1.2991 0.5729 0.1481 0.056 Uiso 1 1 calc R . .
C13 C 1.1435(6) 0.4278(6) 0.15573(13) 0.0454(13) Uani 1 1 d . . .
H13 H 1.1882 0.3849 0.1734 0.054 Uiso 1 1 calc R . .
C14 C 1.0149(6) 0.3766(5) 0.14567(11) 0.0394(12) Uani 1 1 d . . .
H14 H 0.9718 0.2983 0.1560 0.047 Uiso 1 1 calc R . .
C15 C 0.9495(5) 0.4403(5) 0.12036(11) 0.0338(11) Uani 1 1 d . . .
H15 H 0.8604 0.4052 0.1133 0.041 Uiso 1 1 calc R . .
N1 N 0.7572(4) 0.5996(4) 0.07366(9) 0.0306(9) Uani 1 1 d . . .
N2 N 1.0003(4) 0.5727(4) 0.03954(8) 0.0284(8) Uani 1 1 d . . .
N3 N 0.7508(4) 0.4674(4) 0.01727(10) 0.0379(10) Uani 1 1 d . . .
N4 N 0.5128(4) 0.5582(4) 0.04324(11) 0.0468(12) Uani 1 1 d . . .
H4 H 0.5068 0.6431 0.0346 0.056 Uiso 1 1 calc R . .
O1 O 0.6405(3) 0.3588(3) 0.06916(8) 0.0348(8) Uani 1 1 d . . .
P1 P 0.67032(12) 0.50033(13) 0.05053(3) 0.0306(3) Uani 1 1 d . . .
P2 P 0.92269(12) 0.63178(12) 0.07101(3) 0.0261(3) Uani 1 1 d . . .
P3 P 0.90916(13) 0.51146(13) 0.01186(3) 0.0290(3) Uani 1 1 d . . .
Cl1 Cl 0.91566(14) 0.64381(12) -0.02570(3) 0.0380(3) Uani 1 1 d . . .
Cl2 Cl 1.01676(15) 0.34489(12) -0.00662(3) 0.0407(3) Uani 1 1 d . . .

loop_
_atom_site_aniso_label
_atom_site_aniso_U_11
_atom_site_aniso_U_22
_atom_site_aniso_U_33
_atom_site_aniso_U_23
_atom_site_aniso_U_13
_atom_site_aniso_U_12
C1 0.047(3) 0.029(3) 0.061(4) 0.000(2) -0.001(3) -0.012(2)
C2 0.035(3) 0.053(4) 0.068(4) -0.002(3) 0.004(3) -0.019(3)
C3 0.037(4) 0.136(8) 0.325(16) 0.165(10) 0.031(7) 0.009(5)
C4 0.021(2) 0.029(2) 0.030(3) 0.005(2) -0.0027(19) 0.0048(17)
C5 0.030(2) 0.036(3) 0.030(3) 0.002(2) 0.006(2) 0.003(2)
C6 0.031(3) 0.039(3) 0.050(3) -0.007(2) 0.005(2) 0.000(2)
C7 0.028(2) 0.022(2) 0.053(3) 0.002(2) 0.000(2) 0.0023(18)
C8 0.037(3) 0.027(2) 0.036(3) 0.0048(19) 0.002(2) 0.003(2)
C9 0.036(3) 0.032(2) 0.027(3) -0.0004(19) 0.007(2) 0.002(2)
C10 0.027(2) 0.026(2) 0.028(2) -0.0023(18) 0.0013(19) 0.0014(18)
C11 0.029(3) 0.045(3) 0.044(3) 0.006(2) -0.004(2) -0.001(2)
C12 0.031(3) 0.064(4) 0.044(3) -0.013(3) -0.016(2) 0.011(2)
C13 0.059(4) 0.045(3) 0.032(3) -0.006(3) -0.004(3) 0.027(3)
C14 0.056(3) 0.032(3) 0.030(3) 0.004(2) 0.001(2) 0.007(2)
C15 0.037(3) 0.034(3) 0.031(3) -0.004(2) 0.001(2) -0.001(2)
N1 0.0243(19) 0.033(2) 0.035(2) 0.0013(18) -0.0004(17) -0.0056(15)
N2 0.0248(18) 0.0318(19) 0.029(2) 0.0018(16) -0.0024(16) -0.0011(16)
N3 0.042(2) 0.034(2) 0.038(3) -0.0016(18) -0.0068(19) -0.0119(18)
N4 0.029(2) 0.036(2) 0.075(3) 0.020(2) -0.015(2) -0.0034(19)
O1 0.0323(18) 0.0302(18) 0.0418(19) 0.0099(16) 0.0024(16) -0.0037(13)
P1 0.0237(6) 0.0281(6) 0.0400(8) 0.0060(6) -0.0056(5) -0.0029(5)
P2 0.0221(6) 0.0277(6) 0.0286(6) 0.0012(5) -0.0003(5) -0.0019(5)
P3 0.0336(6) 0.0236(6) 0.0299(7) 0.0025(5) -0.0013(5) -0.0007(5)
Cl1 0.0483(7) 0.0306(6) 0.0350(7) 0.0096(5) -0.0034(6) 0.0012(5)
Cl2 0.0561(8) 0.0267(6) 0.0392(7) 0.0005(5) 0.0059(6) 0.0047(5)

loop_
_atom_type_symbol
_atom_type_description
_atom_type_scat_dispersion_real
_atom_type_scat_dispersion_imag
_atom_type_scat_source
C C 0.0033 0.0016 'International Tables Vol C Tables 4.2.6.8 and 6.1.1.4'
H H 0.0000 0.0000 'International Tables Vol C Tables 4.2.6.8 and 6.1.1.4'
N N 0.0061 0.0033 'International Tables Vol C Tables 4.2.6.8 and 6.1.1.4'
O O 0.0106 0.0060 'International Tables Vol C Tables 4.2.6.8 and 6.1.1.4'
P P 0.1023 0.0942 'International Tables Vol C Tables 4.2.6.8 and 6.1.1.4'
Cl Cl 0.1484 0.1585 'International Tables Vol C Tables 4.2.6.8 and 6.1.1.4'

loop_
_geom_angle_atom_site_label_1
_geom_angle_atom_site_label_2
_geom_angle_atom_site_label_3
_geom_angle
_geom_angle_site_symmetry_1
_geom_angle_site_symmetry_3
O1 C1 C2 110.4(4) . .
C3 C2 C1 110.7(5) . .
N4 C3 C2 123.9(6) . .
C9 C4 C5 119.0(4) . .
C9 C4 P2 121.0(3) . .
C5 C4 P2 119.8(3) . .
C6 C5 C4 120.2(5) . .
C5 C6 C7 120.2(5) . .
C8 C7 C6 119.9(4) . .
C7 C8 C9 121.0(5) . .
C4 C9 C8 119.6(4) . .
C15 C10 C11 119.5(4) . .
C15 C10 P2 119.6(4) . .
C11 C10 P2 120.9(4) . .
C10 C11 C12 119.0(5) . .
C13 C12 C11 119.4(5) . .
C14 C13 C12 121.8(5) . .
C13 C14 C15 119.0(5) . .
C14 C15 C10 121.4(5) . .
P1 N1 P2 125.1(2) . .
P3 N2 P2 119.8(2) . .
P3 N3 P1 121.3(2) . .
C3 N4 P1 127.0(5) . .
C1 O1 P1 117.9(3) . .
O1 P1 N1 106.4(2) . .
O1 P1 N4 102.6(2) . .
N1 P1 N4 113.3(2) . .
O1 P1 N3 110.8(2) . .
N1 P1 N3 114.0(2) . .
N4 P1 N3 109.1(2) . .
N1 P2 N2 115.8(2) . .
N1 P2 C4 108.1(2) . .
N2 P2 C4 108.0(2) . .
N1 P2 C10 108.6(2) . .
N2 P2 C10 107.93(19) . .
C4 P2 C10 108.3(2) . .
N2 P3 N3 120.8(2) . .
N2 P3 Cl1 110.23(15) . .
N3 P3 Cl1 107.91(17) . .
N2 P3 Cl2 107.52(16) . .
N3 P3 Cl2 109.15(17) . .
Cl1 P3 Cl2 99.12(7) . .

loop_
_geom_bond_atom_site_label_1
_geom_bond_atom_site_label_2
_geom_bond_distance
_geom_bond_site_symmetry_2
C1 O1 1.452(6) .
C1 C2 1.525(8) .
C2 C3 1.482(10) .
C3 N4 1.302(8) .
C4 C9 1.390(6) .
C4 C5 1.407(6) .
C4 P2 1.794(5) .
C5 C6 1.382(7) .
C6 C7 1.393(7) .
C7 C8 1.359(6) .
C8 C9 1.403(6) .
C10 C15 1.392(6) .
C10 C11 1.393(7) .
C10 P2 1.807(4) .
C11 C12 1.415(7) .
C12 C13 1.377(8) .
C13 C14 1.372(8) .
C14 C15 1.374(7) .
N1 P1 1.583(4) .
N1 P2 1.592(4) .
N2 P3 1.563(4) .
N2 P2 1.619(4) .
N3 P3 1.566(4) .
N3 P1 1.629(4) .
N4 P1 1.611(4) .
O1 P1 1.574(3) .
P3 Cl1 2.0220(16) .
P3 Cl2 2.0252(17) .
